data_7020766
loop_
_publ_author_name
'Barnes, Nicholas A.'
'Godfrey, Stephen M.'
'Hughes, Jill'
'Khan, Rana Z.'
'Mushtaq, Imrana'
'Ollerenshaw, Ruth T. A.'
'Pritchard, Robin G.'
'Sarwar, Shamsa'

_publ_section_title
;
 The reactions of para-halo diaryl diselenides with halogens. A structural
 investigation of the CT compound (p-FC(6)H(4))(2)Se(2)I(2), and the first
 reported &quot;RSeI(3)&quot; compound, (p-ClC(6)H(4))SeI&#x00B7;I(2),
 which contains a covalent Se-I bond.
;
_journal_issue 8
_journal_name_full 'Dalton transactions (Cambridge, England : 2003)'
_journal_page_first 2735
_journal_page_last 2744
_journal_paper_doi 10.1039/c2dt31921g
_journal_volume 42
_journal_year 2013
_chemical_compound_source 'synthesis as described'
_chemical_formula_moiety 'C12 H8 F2 I2 Se2'
_chemical_formula_sum 'C12 H8 F2 I2 Se2'
_chemical_formula_weight 601.9
_space_group_IT_number 15
_symmetry_cell_setting monoclinic
_symmetry_Int_Tables_number 15
_symmetry_space_group_name_Hall '-C 2yc'
_symmetry_space_group_name_H-M 'C 1 2/c 1'
_atom_sites_solution_hydrogens geom
_atom_sites_solution_primary direct
_atom_sites_solution_secondary difmap
_audit_conform_dict_location ftp://ftp.iucr.org/pub/cif_core.dic
_audit_conform_dict_name cif_core.dic
_audit_conform_dict_version 2.3
_audit_creation_date 2007-06-25T14:49:59-00:00
_audit_creation_method 'WinGX routine CIF_UPDATE'
_audit_update_record
;
2012-08-20 # Formatted by publCIF
;
_cell_angle_alpha 90
_cell_angle_beta 91.006(3)
_cell_angle_gamma 90
_cell_formula_units_Z 8
_cell_length_a 28.3911(15)
_cell_length_b 15.3194(9)
_cell_length_c 6.9260(4)
_cell_measurement_reflns_used 3355
_cell_measurement_temperature 150(2)
_cell_measurement_theta_max 27.485
_cell_measurement_theta_min 0.998
_cell_measurement_wavelength 0.71073
_cell_volume 3011.9(3)
_computing_cell_refinement 'HKL Scalepack (Otwinowski & Minor 1997)'
_computing_data_collection 'Collect (Nonius BV, 1997-2000)'
_computing_data_reduction 'HKL Denzo and Scalepack (Otwinowski & Minor 1997)'
_computing_molecular_graphics 'Ortep-3 for Windows (Farrugia, 1997)'
_computing_publication_material 'WinGX publication routines (Farrugia, 1999)'
_computing_structure_refinement 'SHELXL-97 (Sheldrick, 1997)'
_computing_structure_solution 'SHELXS-86 (Sheldrick, 1986)'
_diffrn_ambient_temperature 150(2)
_diffrn_detector 'CCD plate'
_diffrn_detector_area_resol_mean 9
_diffrn_measured_fraction_theta_full 0.992
_diffrn_measured_fraction_theta_max 0.992
_diffrn_measurement_device '95mm CCD camera on \k-goniostat'
_diffrn_measurement_device_type KappaCCD
_diffrn_measurement_method 'CCD rotation images, thick slices'
_diffrn_orient_matrix_type 'by Nonius Collect from scalepack cell'
_diffrn_orient_matrix_UB_11 0.34673E-1
_diffrn_orient_matrix_UB_12 0.4938E-3
_diffrn_orient_matrix_UB_13 -0.230027E-1
_diffrn_orient_matrix_UB_21 -0.59412E-2
_diffrn_orient_matrix_UB_22 -0.16904E-1
_diffrn_orient_matrix_UB_23 -0.137744
_diffrn_orient_matrix_UB_31 -0.18645E-2
_diffrn_orient_matrix_UB_32 0.630481E-1
_diffrn_orient_matrix_UB_33 -0.367506E-1
_diffrn_radiation_monochromator graphite
_diffrn_radiation_probe x-ray
_diffrn_radiation_type MoK\a
_diffrn_radiation_wavelength 0.71073
_diffrn_reflns_av_R_equivalents 0.092
_diffrn_reflns_av_unetI/netI 0.0529
_diffrn_reflns_limit_h_max 36
_diffrn_reflns_limit_h_min 0
_diffrn_reflns_limit_k_max 19
_diffrn_reflns_limit_k_min 0
_diffrn_reflns_limit_l_max 8
_diffrn_reflns_limit_l_min -8
_diffrn_reflns_number 11437
_diffrn_reflns_reduction_process
;
Scaled and merged with SORTAV
R.H. Blessing, (1987) Cryst. Rev. 1, 3-58
R.H. Blessing, (1989) J. Appl. Cryst. 22, 396-397
;
_diffrn_reflns_theta_full 27.5
_diffrn_reflns_theta_max 27.5
_diffrn_reflns_theta_min 3.02
_diffrn_source 'Enraf Nonius FR590'
_exptl_absorpt_coefficient_mu 9.011
_exptl_absorpt_correction_T_max 0.7738
_exptl_absorpt_correction_T_min 0.2938
_exptl_absorpt_correction_type multi-scan
_exptl_absorpt_process_details
;
R.H. Blessing, Acta Cryst. (1995), A51, 33-38
;
_exptl_crystal_colour purple
_exptl_crystal_density_diffrn 2.655
_exptl_crystal_density_method 'not measured'
_exptl_crystal_description plate
_exptl_crystal_F_000 2176
_exptl_crystal_size_max 0.18
_exptl_crystal_size_mid 0.07
_exptl_crystal_size_min 0.03
_refine_diff_density_max 2.801
_refine_diff_density_min -2.095
_refine_diff_density_rms 0.302
_refine_ls_extinction_method none
_refine_ls_goodness_of_fit_ref 1.072
_refine_ls_hydrogen_treatment constr
_refine_ls_matrix_type full
_refine_ls_number_parameters 163
_refine_ls_number_reflns 3415
_refine_ls_number_restraints 0
_refine_ls_restrained_S_all 1.072
_refine_ls_R_factor_all 0.0889
_refine_ls_R_factor_gt 0.0611
_refine_ls_shift/su_max 0.001
_refine_ls_shift/su_mean 0
_refine_ls_structure_factor_coef Fsqd
_refine_ls_weighting_details 'calc w=1/[\s^2^(Fo^2^)+(0.1108P)^2^+24.7632P] where P=(Fo^2^+2Fc^2^)/3'
_refine_ls_weighting_scheme calc
_refine_ls_wR_factor_gt 0.1595
_refine_ls_wR_factor_ref 0.1845
_reflns_number_gt 2441
_reflns_number_total 3415
_reflns_threshold_expression >2sigma(I)
_cod_data_source_file c2dt31921g.txt
_cod_data_source_block ran
_cod_original_sg_symbol_H-M 'C 2/c'
_cod_database_code 7020766

loop_
_symmetry_equiv_pos_as_xyz
'x, y, z'
'-x, y, -z+1/2'
'x+1/2, y+1/2, z'
'-x+1/2, y+1/2, -z+1/2'
'-x, -y, -z'
'x, -y, z-1/2'
'-x+1/2, -y+1/2, -z'
'x+1/2, -y+1/2, z-1/2'

loop_
_atom_site_label
_atom_site_type_symbol
_atom_site_fract_x
_atom_site_fract_y
_atom_site_fract_z
_atom_site_U_iso_or_equiv
_atom_site_adp_type
_atom_site_occupancy
_atom_site_symmetry_multiplicity
_atom_site_calc_flag
_atom_site_refinement_flags
C1 C 0.6177(4) 0.1514(7) 0.7191(15) 0.037(2) Uani 1 1 d .
C2 C 0.6013(4) 0.0689(7) 0.7619(16) 0.043(3) Uani 1 1 d .
H2 H 0.6172 0.0184 0.7173 0.051 Uiso 1 1 calc R
C3 C 0.5611(5) 0.0613(7) 0.8714(17) 0.049(3) Uani 1 1 d .
H3 H 0.549 0.0053 0.9024 0.058 Uiso 1 1 calc R
C4 C 0.5386(4) 0.1366(8) 0.9358(15) 0.043(3) Uani 1 1 d .
C5 C 0.5551(4) 0.2184(9) 0.8914(17) 0.050(3) Uani 1 1 d .
H5 H 0.5389 0.2689 0.9343 0.061 Uiso 1 1 calc R
C6 C 0.5952(4) 0.2270(6) 0.7850(15) 0.036(2) Uani 1 1 d .
H6 H 0.6074 0.2831 0.7564 0.043 Uiso 1 1 calc R
C7 C 0.6151(4) 0.3139(7) 0.3155(14) 0.036(2) Uani 1 1 d .
C8 C 0.6452(4) 0.3851(8) 0.2990(16) 0.044(3) Uani 1 1 d .
H8 H 0.6773 0.3764 0.2664 0.053 Uiso 1 1 calc R
C9 C 0.6283(4) 0.4696(8) 0.3305(15) 0.045(3) Uani 1 1 d .
H9 H 0.6485 0.5188 0.3192 0.054 Uiso 1 1 calc R
C10 C 0.5819(4) 0.4798(7) 0.3781(15) 0.039(2) Uani 1 1 d .
C11 C 0.5519(4) 0.4096(8) 0.4018(15) 0.044(3) Uani 1 1 d .
H11 H 0.5203 0.4189 0.439 0.052 Uiso 1 1 calc R
C12 C 0.5682(4) 0.3267(6) 0.3713(14) 0.035(2) Uani 1 1 d .
H12 H 0.5479 0.278 0.3876 0.041 Uiso 1 1 calc R
F1 F 0.4990(3) 0.1290(5) 1.0388(9) 0.0568(18) Uani 1 1 d .
F2 F 0.5657(3) 0.5623(4) 0.4056(11) 0.0577(19) Uani 1 1 d .
Se1 Se 0.67344(4) 0.16162(7) 0.56062(15) 0.0366(3) Uani 1 1 d .
Se2 Se 0.63737(4) 0.19896(7) 0.26242(15) 0.0409(3) Uani 1 1 d .
I1 I 0.71938(2) 0.31281(4) 0.75957(9) 0.0349(2) Uani 1 1 d .
I2 I 0.76367(3) 0.43992(4) 0.98158(10) 0.0427(2) Uani 1 1 d .

loop_
_atom_site_aniso_label
_atom_site_aniso_U_11
_atom_site_aniso_U_22
_atom_site_aniso_U_33
_atom_site_aniso_U_23
_atom_site_aniso_U_13
_atom_site_aniso_U_12
C1 0.036(5) 0.034(5) 0.041(6) -0.002(4) -0.003(4) 0.000(4)
C2 0.051(7) 0.038(6) 0.039(6) 0.007(5) -0.004(5) -0.003(5)
C3 0.062(8) 0.040(6) 0.044(6) 0.010(5) 0.001(5) -0.015(5)
C4 0.045(6) 0.053(7) 0.030(5) -0.002(5) -0.002(4) -0.016(5)
C5 0.052(7) 0.054(7) 0.046(6) -0.011(6) -0.003(5) -0.005(6)
C6 0.040(6) 0.028(5) 0.040(5) -0.001(4) -0.005(4) 0.001(4)
C7 0.043(6) 0.033(5) 0.032(5) 0.003(4) 0.000(4) -0.003(4)
C8 0.043(6) 0.047(6) 0.043(6) 0.008(5) 0.000(5) -0.003(5)
C9 0.054(7) 0.044(6) 0.037(5) 0.000(5) -0.003(5) -0.002(5)
C10 0.054(7) 0.030(5) 0.034(5) 0.006(4) -0.005(4) 0.010(5)
C11 0.047(6) 0.046(6) 0.038(5) 0.005(5) -0.011(5) 0.016(5)
C12 0.045(6) 0.030(5) 0.029(5) 0.003(4) -0.010(4) -0.010(4)
F1 0.058(4) 0.073(5) 0.040(4) 0.003(3) 0.008(3) -0.023(4)
F2 0.073(5) 0.041(4) 0.058(4) -0.008(3) -0.007(4) 0.012(3)
Se1 0.0382(6) 0.0331(5) 0.0384(6) -0.0024(4) -0.0050(4) 0.0021(4)
Se2 0.0463(7) 0.0415(6) 0.0347(6) -0.0054(4) -0.0053(4) 0.0062(5)
I1 0.0382(4) 0.0331(4) 0.0331(4) 0.0003(3) -0.0025(3) -0.0006(3)
I2 0.0496(5) 0.0342(4) 0.0438(4) -0.0045(3) -0.0100(3) -0.0020(3)

loop_
_atom_type_symbol
_atom_type_description
_atom_type_scat_dispersion_real
_atom_type_scat_dispersion_imag
_atom_type_scat_source
C C 0.0033 0.0016 'International Tables Vol C Tables 4.2.6.8 and 6.1.1.4'
H H 0 0 'International Tables Vol C Tables 4.2.6.8 and 6.1.1.4'
F F 0.0171 0.0103 'International Tables Vol C Tables 4.2.6.8 and 6.1.1.4'
Se Se -0.0929 2.2259 'International Tables Vol C Tables 4.2.6.8 and 6.1.1.4'
I I -0.4742 1.8119 'International Tables Vol C Tables 4.2.6.8 and 6.1.1.4'

loop_
_geom_angle_atom_site_label_1
_geom_angle_atom_site_label_2
_geom_angle_atom_site_label_3
_geom_angle
C2 C1 C6 121.9(11)
C2 C1 Se1 118.3(8)
C6 C1 Se1 119.8(8)
C1 C2 C3 118.5(11)
C1 C2 H2 120.7
C3 C2 H2 120.7
C2 C3 C4 119.5(10)
C2 C3 H3 120.2
C4 C3 H3 120.2
F1 C4 C5 119.2(11)
F1 C4 C3 119.3(10)
C5 C4 C3 121.4(11)
C6 C5 C4 119.7(12)
C6 C5 H5 120.1
C4 C5 H5 120.1
C5 C6 C1 118.9(10)
C5 C6 H6 120.6
C1 C6 H6 120.6
C8 C7 C12 120.0(10)
C8 C7 Se2 120.1(8)
C12 C7 Se2 119.9(7)
C7 C8 C9 120.0(11)
C7 C8 H8 120
C9 C8 H8 120
C10 C9 C8 118.4(11)
C10 C9 H9 120.8
C8 C9 H9 120.8
F2 C10 C9 117.9(10)
F2 C10 C11 119.6(10)
C9 C10 C11 122.4(10)
C12 C11 C10 119.6(11)
C12 C11 H11 120.2
C10 C11 H11 120.2
C11 C12 C7 119.6(10)
C11 C12 H12 120.2
C7 C12 H12 120.2
C1 Se1 Se2 99.7(3)
C1 Se1 I1 98.9(3)
Se2 Se1 I1 113.30(5)
C7 Se2 Se1 101.2(3)
I2 I1 Se1 173.14(3)

loop_
_geom_bond_atom_site_label_1
_geom_bond_atom_site_label_2
_geom_bond_distance
C1 C2 1.382(15)
C1 C6 1.402(14)
C1 Se1 1.949(11)
C2 C3 1.385(17)
C2 H2 0.95
C3 C4 1.396(17)
C3 H3 0.95
C4 F1 1.346(13)
C4 C5 1.375(17)
C5 C6 1.373(16)
C5 H5 0.95
C6 H6 0.95
C7 C8 1.392(15)
C7 C12 1.408(15)
C7 Se2 1.908(10)
C8 C9 1.399(17)
C8 H8 0.95
C9 C10 1.372(16)
C9 H9 0.95
C10 F2 1.361(12)
C10 C11 1.382(17)
C11 C12 1.370(15)
C11 H11 0.95
C12 H12 0.95
Se1 Se2 2.3595(15)
Se1 I1 2.9833(12)
I1 I2 2.7694(9)

loop_
_geom_torsion_atom_site_label_1
_geom_torsion_atom_site_label_2
_geom_torsion_atom_site_label_3
_geom_torsion_atom_site_label_4
_geom_torsion
C6 C1 C2 C3 0.8(17)
Se1 C1 C2 C3 -178.8(9)
C1 C2 C3 C4 -0.3(18)
C2 C3 C4 F1 178.7(10)
C2 C3 C4 C5 0.6(18)
F1 C4 C5 C6 -179.4(10)
C3 C4 C5 C6 -1.4(18)
C4 C5 C6 C1 1.8(17)
C2 C1 C6 C5 -1.5(16)
Se1 C1 C6 C5 178.0(8)
C12 C7 C8 C9 -2.5(16)
Se2 C7 C8 C9 177.5(8)
C7 C8 C9 C10 0.2(16)
C8 C9 C10 F2 -179.0(9)
C8 C9 C10 C11 2.1(16)
F2 C10 C11 C12 179.0(9)
C9 C10 C11 C12 -2.1(16)
C10 C11 C12 C7 -0.2(15)
C8 C7 C12 C11 2.5(15)
Se2 C7 C12 C11 -177.5(8)
C2 C1 Se1 Se2 102.5(8)
C6 C1 Se1 Se2 -77.1(8)
C2 C1 Se1 I1 -141.8(8)
C6 C1 Se1 I1 38.6(8)
C8 C7 Se2 Se1 83.6(9)
C12 C7 Se2 Se1 -96.4(8)
C1 Se1 Se2 C7 69.3(4)
I1 Se1 Se2 C7 -34.9(3)
C1 Se1 I1 I2 67.7(4)
Se2 Se1 I1 I2 172.3(3)
